data_7211643
loop_
_publ_author_name
'Clarke, Caroline S.'
'Haynes, Delia A.'
'Smith, J. Nicholas B.'
'Batsanov, Andrei S.'
'Howard, Judith A. K.'
'Pascu, Sofia I.'
'Rawson, Jeremy M.'

_publ_section_title
;
 The effect of fluorinated aryl substituents on the crystal structures of
 1,2,3,5-dithiadiazolyl radicals
;
_journal_issue 1
_journal_name_full CrystEngComm
_journal_page_first 172
_journal_paper_doi 10.1039/b911636b
_journal_volume 12
_journal_year 2010
_chemical_formula_moiety 'C7 H2 F3 N2 S2'
_chemical_formula_sum 'C7 H2 F3 N2 S2'
_chemical_formula_weight 235.23
_chemical_name_systematic
;
2,3,6-trifluoro-1,2,3,5-dithiadiazolyl
;
_space_group_IT_number 88
_symmetry_cell_setting tetragonal
_symmetry_space_group_name_Hall '-I 4ad'
_symmetry_space_group_name_H-M 'I 41/a :2'
_atom_sites_solution_hydrogens geom
_atom_sites_solution_primary direct
_atom_sites_solution_secondary difmap
_cell_angle_alpha 90.00
_cell_angle_beta 90.00
_cell_angle_gamma 90.00
_cell_formula_units_Z 32
_cell_length_a 30.483(2)
_cell_length_b 30.483(2)
_cell_length_c 7.117(1)
_cell_measurement_reflns_used 6547
_cell_measurement_temperature 150(2)
_cell_measurement_theta_max 28.67
_cell_measurement_theta_min 2.02
_cell_volume 6613.2(11)
_computing_cell_refinement 'SAINT (Siemens, 1996)'
_computing_data_collection 'SMART (Siemens, 1996)'
_computing_data_reduction SAINT
_computing_molecular_graphics 'SHELXTL (Bruker, 2000)'
_computing_publication_material SHELXTL
_computing_structure_refinement 'SHELXL97 (Sheldrick, 1997)'
_computing_structure_solution 'SHELXS97 (Sheldrick, 1997)'
_diffrn_ambient_temperature 150(2)
_diffrn_measured_fraction_theta_full 0.999
_diffrn_measured_fraction_theta_max 0.927
_diffrn_measurement_device_type 'Siemens SMART CCD'
_diffrn_measurement_method '\w scans'
_diffrn_radiation_monochromator graphite
_diffrn_radiation_source 'fine-focus sealed tube'
_diffrn_radiation_type MoK\a
_diffrn_radiation_wavelength 0.71073
_diffrn_reflns_av_R_equivalents 0.0385
_diffrn_reflns_av_sigmaI/netI 0.0263
_diffrn_reflns_limit_h_max 43
_diffrn_reflns_limit_h_min -43
_diffrn_reflns_limit_k_max 42
_diffrn_reflns_limit_k_min -40
_diffrn_reflns_limit_l_max 7
_diffrn_reflns_limit_l_min -9
_diffrn_reflns_number 29179
_diffrn_reflns_theta_full 28.28
_diffrn_reflns_theta_max 30.75
_diffrn_reflns_theta_min 1.89
_diffrn_standards_number 0
_exptl_absorpt_coefficient_mu 0.648
_exptl_absorpt_correction_T_max 0.871
_exptl_absorpt_correction_T_min 0.770
_exptl_absorpt_correction_type multi-scan
_exptl_absorpt_process_details 'SADABS (Sheldrick, 1996)'
_exptl_crystal_colour black
_exptl_crystal_density_diffrn 1.890
_exptl_crystal_density_method 'not measured'
_exptl_crystal_description prism
_exptl_crystal_F_000 3744
_exptl_crystal_size_max 0.42
_exptl_crystal_size_mid 0.22
_exptl_crystal_size_min 0.22
_refine_diff_density_max 0.490
_refine_diff_density_min -0.568
_refine_diff_density_rms 0.152
_refine_ls_extinction_method none
_refine_ls_goodness_of_fit_ref 1.133
_refine_ls_hydrogen_treatment constr
_refine_ls_matrix_type full
_refine_ls_number_parameters 273
_refine_ls_number_reflns 4786
_refine_ls_number_restraints 0
_refine_ls_restrained_S_all 1.133
_refine_ls_R_factor_all 0.0350
_refine_ls_R_factor_gt 0.0274
_refine_ls_shift/su_max 0.001
_refine_ls_shift/su_mean 0.000
_refine_ls_structure_factor_coef Fsqd
_refine_ls_weighting_details 'calc w=1/[\s^2^(Fo^2^)+(0.0280P)^2^+7.6023P] where P=(Fo^2^+2Fc^2^)/3'
_refine_ls_weighting_scheme calc
_refine_ls_wR_factor_gt 0.0671
_refine_ls_wR_factor_ref 0.0720
_reflns_number_gt 4353
_reflns_number_total 4786
_reflns_threshold_expression I>2\s(I)
_cod_data_source_file b911636b.txt
_cod_data_source_block 9
_cod_original_sg_symbol_H-M 'I 41/a'
_cod_database_code 7211643

loop_
_symmetry_equiv_pos_as_xyz
'x, y, z'
'-x+1/2, -y, z+1/2'
'-y+3/4, x+1/4, z+1/4'
'y+3/4, -x+3/4, z+3/4'
'x+1/2, y+1/2, z+1/2'
'-x+1, -y+1/2, z+1'
'-y+5/4, x+3/4, z+3/4'
'y+5/4, -x+5/4, z+5/4'
'-x, -y, -z'
'x-1/2, y, -z-1/2'
'y-3/4, -x-1/4, -z-1/4'
'-y-3/4, x-3/4, -z-3/4'
'-x+1/2, -y+1/2, -z+1/2'
'x, y+1/2, -z'
'y-1/4, -x+1/4, -z+1/4'
'-y-1/4, x-1/4, -z-1/4'

loop_
_atom_site_label
_atom_site_type_symbol
_atom_site_fract_x
_atom_site_fract_y
_atom_site_fract_z
_atom_site_U_iso_or_equiv
_atom_site_adp_type
_atom_site_occupancy
_atom_site_symmetry_multiplicity
_atom_site_calc_flag
_atom_site_refinement_flags
_atom_site_disorder_assembly
_atom_site_disorder_group
S11 S 0.311074(11) 0.461245(10) 0.41199(5) 0.02351(8) Uani 1 1 d . . .
S12 S 0.378673(11) 0.462462(10) 0.46540(5) 0.02496(8) Uani 1 1 d . . .
N11 N 0.30943(4) 0.40851(3) 0.36544(16) 0.0211(2) Uani 1 1 d . . .
N12 N 0.38528(4) 0.41009(4) 0.42687(17) 0.0223(2) Uani 1 1 d . . .
C10 C 0.34866(4) 0.38853(4) 0.37896(17) 0.0176(2) Uani 1 1 d . . .
C11 C 0.35213(4) 0.34061(4) 0.34049(17) 0.0168(2) Uani 1 1 d . . .
C12 C 0.31798(4) 0.31105(4) 0.37798(17) 0.0178(2) Uani 1 1 d . A .
F12 F 0.28069(2) 0.32616(3) 0.45577(12) 0.02445(17) Uani 1 1 d . . .
C13 C 0.32114(4) 0.26637(4) 0.34538(19) 0.0223(2) Uani 1 1 d . . .
H13A H 0.2969 0.2478 0.3715 0.027 Uiso 0.737(3) 1 d PR A 1
F13 F 0.28724(11) 0.23995(10) 0.3776(6) 0.0332(10) Uani 0.263(3) 1 d P A 2
C14 C 0.35977(5) 0.24887(4) 0.2745(2) 0.0239(3) Uani 1 1 d . A .
H14A H 0.3624 0.2183 0.2516 0.029 Uiso 1 1 calc R . .
C15 C 0.39436(4) 0.27698(4) 0.23791(19) 0.0229(2) Uani 1 1 d . . .
F13A F 0.43247(4) 0.26180(4) 0.17208(19) 0.0341(4) Uani 0.737(3) 1 d P A 1
H15A H 0.4212 0.2655 0.1912 0.041 Uiso 0.263(3) 1 d PR A 2
C16 C 0.39046(4) 0.32166(4) 0.26867(18) 0.0197(2) Uani 1 1 d . A .
F16 F 0.42511(3) 0.34694(3) 0.22454(13) 0.02832(18) Uani 1 1 d . . .
S21 S 0.300880(10) 0.450920(10) 0.85578(5) 0.01998(7) Uani 1 1 d . . .
S22 S 0.369004(10) 0.455211(10) 0.89432(5) 0.02317(8) Uani 1 1 d . . .
N21 N 0.30077(3) 0.39746(3) 0.82774(16) 0.0196(2) Uani 1 1 d . . .
N22 N 0.37655(4) 0.40238(3) 0.88360(17) 0.0221(2) Uani 1 1 d . . .
C20 C 0.34035(4) 0.37888(4) 0.84734(17) 0.0163(2) Uani 1 1 d . . .
C21 C 0.34497(4) 0.33057(4) 0.82839(17) 0.0156(2) Uani 1 1 d . . .
C22 C 0.31055(4) 0.30175(4) 0.86974(18) 0.0181(2) Uani 1 1 d . B .
F22 F 0.27201(3) 0.31707(3) 0.93311(13) 0.02717(18) Uani 1 1 d . . .
C23 C 0.31520(4) 0.25666(4) 0.85229(19) 0.0215(2) Uani 1 1 d . . .
H23A H 0.2910 0.2382 0.8812 0.026 Uiso 0.144(3) 1 d PR B 1
F23 F 0.28117(3) 0.23108(3) 0.90172(17) 0.0334(3) Uani 0.856(3) 1 d P B 2
C24 C 0.35412(5) 0.23819(4) 0.79383(19) 0.0230(2) Uani 1 1 d . B .
H24A H 0.3570 0.2073 0.7829 0.028 Uiso 1 1 calc R . .
C25 C 0.38909(4) 0.26574(4) 0.75109(19) 0.0213(2) Uani 1 1 d . . .
F23A F 0.42860(17) 0.25039(16) 0.7123(8) 0.0303(17) Uani 0.144(3) 1 d P B 1
H25A H 0.4166 0.2540 0.7113 0.036 Uiso 0.856(3) 1 d PR B 2
C26 C 0.38418(4) 0.31055(4) 0.76856(18) 0.0183(2) Uani 1 1 d . B .
F26 F 0.41886(3) 0.33576(3) 0.72201(13) 0.02707(18) Uani 1 1 d . . .

loop_
_atom_site_aniso_label
_atom_site_aniso_U_11
_atom_site_aniso_U_22
_atom_site_aniso_U_33
_atom_site_aniso_U_23
_atom_site_aniso_U_13
_atom_site_aniso_U_12
S11 0.02919(16) 0.01530(13) 0.02606(16) 0.00216(11) -0.00196(12) 0.00247(11)
S12 0.02620(16) 0.01813(14) 0.03055(17) -0.00109(12) 0.00599(13) -0.00726(11)
N11 0.0226(5) 0.0168(5) 0.0237(5) 0.0001(4) -0.0034(4) 0.0015(4)
N12 0.0195(5) 0.0204(5) 0.0271(6) -0.0028(4) 0.0033(4) -0.0032(4)
C10 0.0188(5) 0.0172(5) 0.0167(5) 0.0013(4) 0.0013(4) -0.0010(4)
C11 0.0172(5) 0.0172(5) 0.0158(5) 0.0003(4) -0.0006(4) 0.0001(4)
C12 0.0160(5) 0.0193(5) 0.0182(5) 0.0005(4) -0.0007(4) 0.0015(4)
F12 0.0163(3) 0.0231(4) 0.0340(4) 0.0018(3) 0.0046(3) 0.0018(3)
C13 0.0234(6) 0.0188(5) 0.0248(6) 0.0014(5) -0.0032(5) -0.0026(4)
F13 0.0267(17) 0.0195(15) 0.053(2) 0.0004(14) 0.0033(15) -0.0087(12)
C14 0.0300(6) 0.0175(5) 0.0243(6) -0.0016(5) -0.0030(5) 0.0044(5)
C15 0.0225(6) 0.0250(6) 0.0210(6) -0.0032(5) 0.0006(5) 0.0065(5)
F13A 0.0267(6) 0.0345(7) 0.0410(7) -0.0095(5) 0.0065(5) 0.0111(5)
C16 0.0188(5) 0.0228(6) 0.0176(5) 0.0000(4) 0.0014(4) -0.0007(4)
F16 0.0210(4) 0.0296(4) 0.0343(5) -0.0020(3) 0.0103(3) -0.0040(3)
S21 0.01769(13) 0.01475(13) 0.02751(16) -0.00135(11) 0.00240(11) 0.00139(10)
S22 0.01941(14) 0.01466(13) 0.03545(18) -0.00397(12) -0.00306(12) -0.00212(10)
N21 0.0168(4) 0.0150(4) 0.0269(5) -0.0009(4) 0.0011(4) -0.0008(4)
N22 0.0181(5) 0.0148(4) 0.0333(6) -0.0023(4) -0.0048(4) -0.0002(4)
C20 0.0172(5) 0.0144(5) 0.0174(5) 0.0002(4) 0.0005(4) -0.0002(4)
C21 0.0175(5) 0.0136(5) 0.0158(5) 0.0004(4) -0.0002(4) 0.0004(4)
C22 0.0178(5) 0.0169(5) 0.0195(5) 0.0008(4) 0.0031(4) 0.0003(4)
F22 0.0200(4) 0.0206(4) 0.0409(5) -0.0002(3) 0.0116(3) 0.0000(3)
C23 0.0243(6) 0.0160(5) 0.0242(6) 0.0023(4) 0.0028(5) -0.0042(4)
F23 0.0315(5) 0.0192(5) 0.0495(7) 0.0030(4) 0.0107(5) -0.0095(4)
C24 0.0295(6) 0.0149(5) 0.0246(6) -0.0005(4) 0.0012(5) 0.0014(4)
C25 0.0214(6) 0.0190(5) 0.0236(6) -0.0013(4) 0.0013(5) 0.0043(4)
F23A 0.019(3) 0.021(3) 0.051(4) -0.011(3) 0.004(2) 0.008(2)
C26 0.0170(5) 0.0185(5) 0.0196(5) 0.0005(4) 0.0007(4) -0.0005(4)
F26 0.0179(3) 0.0218(4) 0.0416(5) -0.0009(3) 0.0074(3) -0.0025(3)

loop_
_atom_type_symbol
_atom_type_description
_atom_type_scat_dispersion_real
_atom_type_scat_dispersion_imag
_atom_type_scat_source
C C 0.0033 0.0016 'International Tables Vol C Tables 4.2.6.8 and 6.1.1.4'
H H 0.0000 0.0000 'International Tables Vol C Tables 4.2.6.8 and 6.1.1.4'
N N 0.0061 0.0033 'International Tables Vol C Tables 4.2.6.8 and 6.1.1.4'
F F 0.0171 0.0103 'International Tables Vol C Tables 4.2.6.8 and 6.1.1.4'
S S 0.1246 0.1234 'International Tables Vol C Tables 4.2.6.8 and 6.1.1.4'

loop_
_geom_angle_atom_site_label_1
_geom_angle_atom_site_label_2
_geom_angle_atom_site_label_3
_geom_angle
_geom_angle_site_symmetry_1
_geom_angle_site_symmetry_3
N11 S11 S12 94.82(4) . .
N11 S11 S21 95.75(4) . .
S12 S11 S21 85.293(16) . .
N11 S11 N11 160.34(5) . 3
S12 S11 N11 69.17(2) . 3
S21 S11 N11 72.32(2) . 3
N11 S11 S11 71.86(4) . 4_454
S12 S11 S11 157.922(16) . 4_454
S21 S11 S11 112.925(12) . 4_454
N11 S11 S11 126.86(2) 3 4_454
N11 S11 S21 87.08(4) . 4_454
S12 S11 S21 146.939(19) . 4_454
S21 S11 S21 61.707(9) . 4_454
N11 S11 S21 100.16(2) 3 4_454
S11 S11 S21 52.273(11) 4_454 4_454
N11 S11 N21 125.56(5) . 3_554
S12 S11 N21 77.05(2) . 3_554
S21 S11 N21 135.79(2) . 3_554
N11 S11 N21 63.55(3) 3 3_554
S11 S11 N21 96.130(18) 4_454 3_554
S21 S11 N21 127.582(18) 4_454 3_554
N11 S11 S21 73.72(4) . 1_554
S12 S11 S21 104.972(16) . 1_554
S21 S11 S21 165.653(15) . 1_554
N11 S11 S21 120.42(2) 3 1_554
S11 S11 S21 54.996(6) 4_454 1_554
S21 S11 S21 107.209(11) 4_454 1_554
N21 S11 S21 57.684(19) 3_554 1_554
N12 S12 S11 94.22(4) . .
N12 S12 S22 96.22(4) . .
S11 S12 S22 94.849(16) . .
N12 S12 N11 163.92(5) . 3
S11 S12 N11 74.93(2) . 3
S22 S12 N11 73.37(2) . 3
N12 S12 N21 125.18(5) . 3_554
S11 S12 N21 71.70(2) . 3_554
S22 S12 N21 136.52(2) . 3_554
N11 S12 N21 63.28(3) 3 3_554
N12 S12 S22 77.80(4) . 1_554
S11 S12 S22 75.369(15) . 1_554
S22 S12 S22 167.939(14) . 1_554
N11 S12 S22 109.98(2) 3 1_554
N21 S12 S22 47.495(18) 3_554 1_554
C10 N11 S11 113.67(9) . .
C10 N12 S12 114.80(9) . .
N12 C10 N11 122.48(11) . .
N12 C10 C11 117.93(11) . .
N11 C10 C11 119.59(11) . .
C16 C11 C12 115.07(11) . .
C16 C11 C10 122.07(11) . .
C12 C11 C10 122.83(11) . .
F12 C12 C13 117.66(11) . .
F12 C12 C11 119.04(11) . .
C13 C12 C11 123.25(11) . .
C12 F12 S12 120.27(7) . 4_454
C12 F12 S22 167.30(7) . 4_454
S12 F12 S22 59.753(18) 4_454 4_454
F13 C13 C12 120.83(19) . .
F13 C13 C14 119.29(19) . .
C12 C13 C14 119.86(12) . .
F13 C13 H13A 1.5 . .
C12 C13 H13A 120.0 . .
C14 C13 H13A 120.1 . .
C13 F13 S12 124.0(2) . 16_656
C13 F13 H13A 3.6 . .
S12 F13 H13A 126.2 16_656 .
C15 C14 C13 118.49(12) . .
C15 C14 H14A 120.8 . .
C13 C14 H14A 120.8 . .
F13A C15 C14 120.96(12) . .
F13A C15 C16 118.09(13) . .
C14 C15 C16 120.94(12) . .
F13A C15 H15A 1.3 . .
C14 C15 H15A 119.7 . .
C16 C15 H15A 119.4 . .
C15 F13A H15A 3.2 . .
F16 C16 C15 117.35(11) . .
F16 C16 C11 120.28(11) . .
C15 C16 C11 122.36(12) . .
N21 S21 S22 94.58(4) . .
N21 S21 S11 88.73(4) . .
S22 S21 S11 91.540(16) . .
N21 S21 S11 88.31(4) . 4_455
S22 S21 S11 134.009(19) . 4_455
S11 S21 S11 134.443(14) . 4_455
N21 S21 S21 85.50(4) . 4_454
S22 S21 S21 157.105(14) . 4_454
S11 S21 S21 65.566(9) . 4_454
S11 S21 S21 68.880(13) 4_455 4_454
N21 S21 N21 148.47(4) . 3
S22 S21 N21 58.810(19) . 3
S11 S21 N21 107.12(2) . 3
S11 S21 N21 98.55(2) 4_455 3
S21 S21 N21 125.726(18) 4_454 3
N21 S21 N11 141.66(4) . 3
S22 S21 N11 72.08(2) . 3
S11 S21 N11 56.934(18) . 3
S11 S21 N11 127.107(19) 4_455 3
S21 S21 N11 93.768(17) 4_454 3
N21 S21 N11 51.02(2) 3 3
N22 S22 S21 94.13(4) . .
N22 S22 S12 90.63(5) . .
S21 S22 S12 88.256(16) . .
N22 S22 N21 158.80(5) . 3
S21 S22 N21 87.44(2) . 3
S12 S22 N21 110.56(2) . 3
N22 S22 N11 145.59(5) . 3
S21 S22 N11 76.57(2) . 3
S12 S22 N11 56.504(19) . 3
N21 S22 N11 55.17(3) 3 3
C20 N21 S21 113.89(8) . .
C20 N22 S22 114.89(9) . .
N21 C20 N22 122.37(11) . .
N21 C20 C21 119.67(10) . .
N22 C20 C21 117.96(10) . .
C22 C21 C26 115.34(10) . .
C22 C21 C20 122.13(10) . .
C26 C21 C20 122.53(10) . .
F22 C22 C23 117.66(11) . .
F22 C22 C21 120.56(10) . .
C23 C22 C21 121.76(11) . .
C22 F22 S12 153.49(8) . 4_455
C22 F22 S22 120.48(7) . 4_454
S12 F22 S22 75.40(2) 4_455 4_454
F23 C23 C24 120.44(12) . .
F23 C23 C22 118.17(12) . .
C24 C23 C22 121.33(12) . .
F23 C23 H23A 2.7 . .
C24 C23 H23A 119.4 . .
C22 C23 H23A 119.3 . .
C23 F23 S22 117.09(8) . 16_657
C23 F23 H23A 6.4 . .
S22 F23 H23A 114.3 16_657 .
C23 C24 C25 118.64(11) . .
C23 C24 H24A 120.7 . .
C25 C24 H24A 120.7 . .
F23A C25 C26 117.9(2) . .
F23A C25 C24 122.0(2) . .
C26 C25 C24 119.68(12) . .
F23A C25 H25A 5.5 . .
C26 C25 H25A 119.5 . .
C24 C25 H25A 120.8 . .
C25 F23A H25A 13.8 . .
F26 C26 C25 117.21(11) . .
F26 C26 C21 119.52(10) . .
C25 C26 C21 123.25(11) . .

loop_
_geom_bond_atom_site_label_1
_geom_bond_atom_site_label_2
_geom_bond_distance
_geom_bond_site_symmetry_2
S11 N11 1.6420(11) .
S11 S12 2.0957(5) .
S11 S21 3.1893(7) .
S11 N11 3.4516(12) 3
S11 S11 3.5901(5) 4_454
S11 S21 3.6488(5) 4_454
S11 N21 3.8346(12) 3_554
S11 S21 3.9832(7) 1_554
S12 N12 1.6324(12) .
S12 S22 3.0748(7) .
S12 N11 3.3409(12) 3
S12 N21 3.9361(12) 3_554
S12 S22 4.0810(8) 1_554
N11 C10 1.3454(16) .
N12 C10 1.3396(16) .
C10 C11 1.4901(16) .
C11 C16 1.4000(17) .
C11 C12 1.4025(16) .
C12 F12 1.3458(14) .
C12 C13 1.3850(17) .
F12 S12 3.0245(9) 4_454
F12 S22 3.1447(9) 4_454
C13 F13 1.330(3) .
C13 C14 1.3878(19) .
C13 H13A 0.9500 .
F13 S12 3.456(3) 16_656
F13 H13A 0.3812 .
C14 C15 1.383(2) .
C14 H14A 0.9500 .
C15 F13A 1.3355(16) .
C15 C16 1.3846(18) .
C15 H15A 0.9500 .
F13A H15A 0.3864 .
C16 F16 1.3447(14) .
S21 N21 1.6417(11) .
S21 S22 2.0987(5) .
S21 S11 3.5141(5) 4_455
S21 S21 3.5290(4) 4_454
S21 N21 3.7735(11) 3
S21 N11 3.9241(12) 3
S22 N22 1.6285(11) .
S22 N21 3.2313(11) 3
S22 N11 3.8386(12) 3
N21 C20 1.3400(15) .
N22 C20 1.3408(15) .
C20 C21 1.4857(16) .
C21 C22 1.3999(16) .
C21 C26 1.4079(16) .
C22 F22 1.3422(14) .
C22 C23 1.3874(17) .
F22 S12 3.1729(9) 4_455
F22 S22 3.4884(10) 4_454
C23 F23 1.3446(15) .
C23 C24 1.3775(18) .
C23 H23A 0.9501 .
F23 S22 3.4572(11) 16_657
F23 H23A 0.3980 .
C24 C25 1.3907(18) .
C24 H24A 0.9500 .
C25 F23A 1.321(5) .
C25 C26 1.3798(17) .
C25 H25A 0.9550 .
F23A H25A 0.3816 .
C26 F26 1.3481(14) .

loop_
_geom_torsion_atom_site_label_1
_geom_torsion_atom_site_label_2
_geom_torsion_atom_site_label_3
_geom_torsion_atom_site_label_4
_geom_torsion
_geom_torsion_site_symmetry_1
_geom_torsion_site_symmetry_4
N11 S11 S12 N12 -0.32(6) . .
S21 S11 S12 N12 95.07(4) . .
N11 S11 S12 N12 167.93(5) 3 .
S11 S11 S12 N12 -51.73(6) 4_454 .
S21 S11 S12 N12 91.72(5) 4_454 .
N21 S11 S12 N12 -125.74(5) 3_554 .
S21 S11 S12 N12 -74.74(4) 1_554 .
N11 S11 S12 S22 -96.94(4) . .
S21 S11 S12 S22 -1.543(11) . .
N11 S11 S12 S22 71.32(2) 3 .
S11 S11 S12 S22 -148.35(4) 4_454 .
S21 S11 S12 S22 -4.90(3) 4_454 .
N21 S11 S12 S22 137.65(2) 3_554 .
S21 S11 S12 S22 -171.356(10) 1_554 .
N11 S11 S12 N11 -168.25(6) . 3
S21 S11 S12 N11 -72.86(2) . 3
S11 S11 S12 N11 140.33(5) 4_454 3
S21 S11 S12 N11 -76.21(3) 4_454 3
N21 S11 S12 N11 66.33(3) 3_554 3
S21 S11 S12 N11 117.33(2) 1_554 3
N11 S11 S12 N21 125.42(5) . 3_554
S21 S11 S12 N21 -139.19(2) . 3_554
N11 S11 S12 N21 -66.33(3) 3 3_554
S11 S11 S12 N21 74.00(5) 4_454 3_554
S21 S11 S12 N21 -142.54(3) 4_454 3_554
S21 S11 S12 N21 50.998(19) 1_554 3_554
N11 S11 S12 S22 75.90(4) . 1_554
S21 S11 S12 S22 171.288(10) . 1_554
N11 S11 S12 S22 -115.85(2) 3 1_554
S11 S11 S12 S22 24.48(4) 4_454 1_554
S21 S11 S12 S22 167.94(3) 4_454 1_554
N21 S11 S12 S22 -49.522(19) 3_554 1_554
S21 S11 S12 S22 1.476(9) 1_554 1_554
S12 S11 N11 C10 0.09(9) . .
S21 S11 N11 C10 -85.65(9) . .
N11 S11 N11 C10 -34.4(2) 3 .
S11 S11 N11 C10 162.08(10) 4_454 .
S21 S11 N11 C10 -146.82(9) 4_454 .
N21 S11 N11 C10 77.60(10) 3_554 .
S21 S11 N11 C10 104.30(9) 1_554 .
S11 S12 N12 C10 0.51(10) . .
S22 S12 N12 C10 95.86(10) . .
N11 S12 N12 C10 47.3(2) 3 .
N21 S12 N12 C10 -70.03(11) 3_554 .
S22 S12 N12 C10 -73.53(9) 1_554 .
S12 N12 C10 N11 -0.59(17) . .
S12 N12 C10 C11 179.66(9) . .
S11 N11 C10 N12 0.27(16) . .
S11 N11 C10 C11 -179.98(9) . .
N12 C10 C11 C16 -29.92(18) . .
N11 C10 C11 C16 150.32(12) . .
N12 C10 C11 C12 148.27(12) . .
N11 C10 C11 C12 -31.49(18) . .
C16 C11 C12 F12 176.84(11) . .
C10 C11 C12 F12 -1.47(18) . .
C16 C11 C12 C13 -0.68(18) . .
C10 C11 C12 C13 -178.99(12) . .
C13 C12 F12 S12 -102.60(11) . 4_454
C11 C12 F12 S12 79.75(12) . 4_454
C13 C12 F12 S22 171.0(3) . 4_454
C11 C12 F12 S22 -6.6(4) . 4_454
F12 C12 C13 F13 4.7(3) . .
C11 C12 C13 F13 -177.7(2) . .
F12 C12 C13 C14 -176.67(12) . .
C11 C12 C13 C14 0.9(2) . .
C12 C13 F13 S12 176.97(12) . 16_656
C14 C13 F13 S12 -1.6(3) . 16_656
F13 C13 C14 C15 178.6(2) . .
C12 C13 C14 C15 -0.1(2) . .
C13 C14 C15 F13A 179.05(13) . .
C13 C14 C15 C16 -0.9(2) . .
F13A C15 C16 F16 1.94(19) . .
C14 C15 C16 F16 -178.11(12) . .
F13A C15 C16 C11 -178.84(13) . .
C14 C15 C16 C11 1.1(2) . .
C12 C11 C16 F16 178.88(11) . .
C10 C11 C16 F16 -2.79(18) . .
C12 C11 C16 C15 -0.30(18) . .
C10 C11 C16 C15 178.02(12) . .
N11 S11 S21 N21 2.09(6) . .
S12 S11 S21 N21 -92.29(4) . .
N11 S11 S21 N21 -161.91(4) 3 .
S11 S11 S21 N21 74.80(4) 4_454 .
S21 S11 S21 N21 85.63(4) 4_454 .
N21 S11 S21 N21 -158.26(4) 3_554 .
S21 S11 S21 N21 44.11(7) 1_554 .
N11 S11 S21 S22 96.64(4) . .
S12 S11 S21 S22 2.254(16) . .
N11 S11 S21 S22 -67.37(2) 3 .
S11 S11 S21 S22 169.344(14) 4_454 .
S21 S11 S21 S22 -179.822(15) 4_454 .
N21 S11 S21 S22 -63.72(3) 3_554 .
S21 S11 S21 S22 138.66(5) 1_554 .
N11 S11 S21 S11 -84.29(5) . 4_455
S12 S11 S21 S11 -178.672(17) . 4_455
N11 S11 S21 S11 111.70(2) 3 4_455
S11 S11 S21 S11 -11.58(2) 4_454 4_455
S21 S11 S21 S11 -0.748(15) 4_454 4_455
N21 S11 S21 S11 115.36(2) 3_554 4_455
S21 S11 S21 S11 -42.27(7) 1_554 4_455
N11 S11 S21 S21 -83.54(4) . 4_454
S12 S11 S21 S21 -177.924(15) . 4_454
N11 S11 S21 S21 112.45(2) 3 4_454
S11 S11 S21 S21 -10.834(10) 4_454 4_454
N21 S11 S21 S21 116.10(3) 3_554 4_454
S21 S11 S21 S21 -41.52(5) 1_554 4_454
N11 S11 S21 N21 154.37(4) . 3
S12 S11 S21 N21 59.99(2) . 3
N11 S11 S21 N21 -9.63(3) 3 3
S11 S11 S21 N21 -132.92(2) 4_454 3
S21 S11 S21 N21 -122.084(17) 4_454 3
N21 S11 S21 N21 -5.98(2) 3_554 3
S21 S11 S21 N21 -163.61(5) 1_554 3
N11 S11 S21 N11 164.00(4) . 3
S12 S11 S21 N11 69.62(2) . 3
S11 S11 S21 N11 -123.29(2) 4_454 3
S21 S11 S21 N11 -112.45(2) 4_454 3
N21 S11 S21 N11 3.65(3) 3_554 3
S21 S11 S21 N11 -153.97(6) 1_554 3
N21 S21 S22 N22 -3.19(6) . .
S11 S21 S22 N22 -92.04(5) . .
S11 S21 S22 N22 88.88(5) 4_455 .
S21 S21 S22 N22 -92.46(6) 4_454 .
N21 S21 S22 N22 158.82(5) 3 .
N11 S21 S22 N22 -146.42(5) 3 .
N21 S21 S22 S12 87.31(4) . .
S11 S21 S22 S12 -1.532(11) . .
S11 S21 S22 S12 179.388(18) 4_455 .
S21 S21 S22 S12 -1.95(4) 4_454 .
N21 S21 S22 S12 -110.67(2) 3 .
N11 S21 S22 S12 -55.918(19) 3 .
N21 S21 S22 N21 -162.01(6) . 3
S11 S21 S22 N21 109.14(2) . 3
S11 S21 S22 N21 -69.94(3) 4_455 3
S21 S21 S22 N21 108.72(4) 4_454 3
N11 S21 S22 N21 54.76(3) 3 3
N21 S21 S22 N11 143.23(5) . 3
S11 S21 S22 N11 54.386(19) . 3
S11 S21 S22 N11 -124.69(3) 4_455 3
S21 S21 S22 N11 53.97(4) 4_454 3
N21 S21 S22 N11 -54.76(3) 3 3
N12 S12 S22 N22 1.66(6) . .
S11 S12 S22 N22 96.46(4) . .
N11 S12 S22 N22 169.14(4) 3 .
N21 S12 S22 N22 164.83(5) 3_554 .
S22 S12 S22 N22 61.16(9) 1_554 .
N12 S12 S22 S21 -92.45(4) . .
S11 S12 S22 S21 2.339(17) . .
N11 S12 S22 S21 75.02(2) 3 .
N21 S12 S22 S21 70.71(3) 3_554 .
S22 S12 S22 S21 -32.96(8) 1_554 .
N12 S12 S22 N21 -179.06(5) . 3
S11 S12 S22 N21 -84.27(2) . 3
N11 S12 S22 N21 -11.58(3) 3 3
N21 S12 S22 N21 -15.89(2) 3_554 3
S22 S12 S22 N21 -119.57(7) 1_554 3
N12 S12 S22 N11 -167.48(5) . 3
S11 S12 S22 N11 -72.69(2) . 3
N21 S12 S22 N11 -4.31(3) 3_554 3
S22 S12 S22 N11 -107.98(8) 1_554 3
S22 S21 N21 C20 2.70(10) . .
S11 S21 N21 C20 94.14(9) . .
S11 S21 N21 C20 -131.32(9) 4_455 .
S21 S21 N21 C20 159.73(9) 4_454 .
N21 S21 N21 C20 -27.64(17) 3 .
N11 S21 N21 C20 69.35(12) 3 .
S21 S22 N22 C20 3.26(10) . .
S12 S22 N22 C20 -85.04(10) . .
N21 S22 N22 C20 96.83(14) 3 .
N11 S22 N22 C20 -68.90(13) 3 .
S21 N21 C20 N22 -1.00(16) . .
S21 N21 C20 C21 179.11(9) . .
S22 N22 C20 N21 -2.13(17) . .
S22 N22 C20 C21 177.77(9) . .
N21 C20 C21 C22 -27.77(18) . .
N22 C20 C21 C22 152.34(12) . .
N21 C20 C21 C26 152.50(12) . .
N22 C20 C21 C26 -27.39(18) . .
C26 C21 C22 F22 178.12(11) . .
C20 C21 C22 F22 -1.63(18) . .
C26 C21 C22 C23 -0.02(18) . .
C20 C21 C22 C23 -179.77(12) . .
C23 C22 F22 S12 123.16(15) . 4_455
C21 C22 F22 S12 -55.1(2) . 4_455
C23 C22 F22 S22 -115.19(11) . 4_454
C21 C22 F22 S22 66.60(13) . 4_454
F22 C22 C23 F23 -0.75(19) . .
C21 C22 C23 F23 177.44(12) . .
F22 C22 C23 C24 -177.97(12) . .
C21 C22 C23 C24 0.2(2) . .
C24 C23 F23 S22 -2.67(17) . 16_657
C22 C23 F23 S22 -179.92(9) . 16_657
F23 C23 C24 C25 -177.48(13) . .
C22 C23 C24 C25 -0.3(2) . .
C23 C24 C25 F23A 173.1(3) . .
C23 C24 C25 C26 0.2(2) . .
F23A C25 C26 F26 8.0(3) . .
C24 C25 C26 F26 -178.81(12) . .
F23A C25 C26 C21 -173.2(3) . .
C24 C25 C26 C21 0.0(2) . .
C22 C21 C26 F26 178.69(11) . .
C20 C21 C26 F26 -1.57(18) . .
C22 C21 C26 C25 -0.07(18) . .
C20 C21 C26 C25 179.68(12) . .
